data_1519402
loop_
_publ_author_name
'Chow, Chun Y.'
'Bolvin, H\'el\`ene'
'Campbell, Victoria E.'
'Guillot, R\'egis'
'Kampf, Jeff W.'
'Wernsdorfer, Wolfgang'
'Gendron, Fr\'ed\'eric'
'Autschbach, Jochen'
'Pecoraro, Vincent L.'
'Mallah, Talal'

_publ_section_title
;
 Assessing the exchange coupling in binuclear lanthanide(iii) complexes
 and the slow relaxation of the magnetization in the antiferromagnetically
 coupled Dy2derivative
;
_journal_issue 7
_journal_name_full 'Chem. Sci.'
_journal_page_first 4148
_journal_paper_doi 10.1039/C5SC01029B
_journal_volume 6
_journal_year 2015
_chemical_formula_moiety 'C50 H50 Dy Ga4 N20 O20'
_chemical_formula_sum 'C94 H93 Dy2 Ga4 N15 O31'
_chemical_formula_weight 2532.71
_chemical_name_systematic
; 
 ? 
;
_space_group_IT_number 15
_symmetry_cell_setting monoclinic
_symmetry_space_group_name_Hall '-C 2yc'
_symmetry_space_group_name_H-M 'C 1 2/c 1'
_atom_sites_solution_hydrogens geom
_atom_sites_solution_primary direct
_atom_sites_solution_secondary difmap
_audit_creation_method SHELXL-97
_audit_update_record
;
2014-08-22 deposited with the CCDC.
2015-05-06 downloaded from the CCDC.
;
_cell_angle_alpha 90.00
_cell_angle_beta 99.353(7)
_cell_angle_gamma 90.00
_cell_formula_units_Z 4
_cell_length_a 25.1638(18)
_cell_length_b 22.1781(4)
_cell_length_c 18.0649(3)
_cell_measurement_reflns_used 64196
_cell_measurement_temperature 85(2)
_cell_measurement_theta_max 68.40
_cell_measurement_theta_min 2.50
_cell_volume 9947.7(8)
_computing_cell_refinement 'CrystalClear-SM Expert 2.0 r12'
_computing_data_collection 'CrystalClear-SM Expert 2.0 r12 (Rigaku, 2011)'
_computing_data_reduction 'CrystalClear-SM Expert 2.0 r12'
_computing_molecular_graphics 'Bruker SHELXTL'
_computing_publication_material 'Bruker SHELXTL'
_computing_structure_refinement 'SHELXL-97 (Sheldrick, 1997)'
_computing_structure_solution 'SHELXS-97 (Sheldrick, 1990)'
_diffrn_ambient_temperature 85(2)
_diffrn_detector_area_resol_mean 29.257
_diffrn_measured_fraction_theta_full 0.995
_diffrn_measured_fraction_theta_max 0.995
_diffrn_measurement_device_type 'Rigaku Saturn944+ CCD'
_diffrn_measurement_method \w
_diffrn_radiation_monochromator confocal
_diffrn_radiation_source 'micro-focus rotating anode'
_diffrn_radiation_type CuK\a
_diffrn_radiation_wavelength 1.54178
_diffrn_reflns_av_R_equivalents 0.1273
_diffrn_reflns_av_sigmaI/netI 0.0564
_diffrn_reflns_limit_h_max 29
_diffrn_reflns_limit_h_min -27
_diffrn_reflns_limit_k_max 26
_diffrn_reflns_limit_k_min -26
_diffrn_reflns_limit_l_max 21
_diffrn_reflns_limit_l_min -21
_diffrn_reflns_number 133023
_diffrn_reflns_theta_full 68.23
_diffrn_reflns_theta_max 68.23
_diffrn_reflns_theta_min 3.44
_diffrn_standards_number 0
_exptl_absorpt_coefficient_mu 9.839
_exptl_absorpt_correction_T_max 0.712
_exptl_absorpt_correction_T_min 0.510
_exptl_absorpt_correction_type multi-scan
_exptl_absorpt_process_details
;
    Higashi, T. (1995). Program for Absorption Correction.
    Rigaku Corporation, Tokyo, Japan.
;
_exptl_crystal_colour colorless
_exptl_crystal_density_diffrn 1.691
_exptl_crystal_density_method 'not measured'
_exptl_crystal_description needle
_exptl_crystal_F_000 5063
_exptl_crystal_size_max 0.20
_exptl_crystal_size_mid 0.03
_exptl_crystal_size_min 0.03
_refine_diff_density_max 1.792
_refine_diff_density_min -1.514
_refine_diff_density_rms 0.140
_refine_ls_extinction_coef 0.000077(12)
_refine_ls_extinction_expression Fc^*^=kFc[1+0.001xFc^2^\l^3^/sin(2\q)]^-1/4^
_refine_ls_extinction_method SHELXL
_refine_ls_goodness_of_fit_ref 1.031
_refine_ls_hydrogen_treatment constr
_refine_ls_matrix_type full
_refine_ls_number_parameters 746
_refine_ls_number_reflns 9072
_refine_ls_number_restraints 92
_refine_ls_restrained_S_all 1.029
_refine_ls_R_factor_all 0.0627
_refine_ls_R_factor_gt 0.0572
_refine_ls_shift/su_max 0.001
_refine_ls_shift/su_mean 0.000
_refine_ls_structure_factor_coef Fsqd
_refine_ls_weighting_details 'calc w=1/[\s^2^(Fo^2^)+(0.1103P)^2^+0.0000P] where P=(Fo^2^+2Fc^2^)/3'
_refine_ls_weighting_scheme calc
_refine_ls_wR_factor_gt 0.1545
_refine_ls_wR_factor_ref 0.1591
_reflns_number_gt 7721
_reflns_number_total 9072
_reflns_threshold_expression >2sigma(I)
_cod_data_source_file c5sc01029b2.cif
_cod_data_source_block 3-Ga4Dy2
_cod_depositor_comments 'Adding full bibliography for 1519400--1519404.cif.'
_cod_original_sg_symbol_H-M C2/c
_cod_database_code 1519402

loop_
_symmetry_equiv_pos_as_xyz
'x, y, z'
'-x, y, -z+1/2'
'x+1/2, y+1/2, z'
'-x+1/2, y+1/2, -z+1/2'
'-x, -y, -z'
'x, -y, z-1/2'
'-x+1/2, -y+1/2, -z'
'x+1/2, -y+1/2, z-1/2'

loop_
_atom_site_label
_atom_site_type_symbol
_atom_site_fract_x
_atom_site_fract_y
_atom_site_fract_z
_atom_site_U_iso_or_equiv
_atom_site_adp_type
_atom_site_occupancy
_atom_site_symmetry_multiplicity
_atom_site_calc_flag
_atom_site_refinement_flags
_atom_site_disorder_assembly
_atom_site_disorder_group
Dy1 Dy 0.185408(13) 0.278543(13) 0.032093(16) 0.03291(14) Uani 1 1 d . . .
Ga1 Ga 0.05241(3) 0.28817(3) 0.06641(3) 0.03415(18) Uani 1 1 d . . .
Ga2 Ga 0.36846(3) 0.37720(3) 0.03838(3) 0.03475(18) Uani 1 1 d . . .
O1 O 0.20676(16) 0.37663(15) 0.0568(2) 0.0380(8) Uani 1 1 d . F .
O2 O 0.27348(15) 0.30120(15) 0.0195(2) 0.0336(8) Uani 1 1 d . . .
O3 O 0.36419(17) 0.45453(17) 0.0804(2) 0.0440(9) Uani 1 1 d . . .
O4 O 0.05357(16) 0.12029(16) -0.0411(2) 0.0387(9) Uani 1 1 d . . .
O5 O 0.12215(15) 0.20148(15) 0.00773(19) 0.0325(7) Uani 1 1 d . . .
O6 O -0.02038(18) 0.28163(16) 0.0202(2) 0.0417(9) Uani 1 1 d . F .
O7 O 0.12957(17) 0.28537(15) 0.12778(19) 0.0347(8) Uani 1 1 d . F .
O8 O 0.03702(16) 0.25701(18) 0.1622(2) 0.0403(9) Uani 1 1 d . F .
O9 O 0.23090(16) 0.23698(17) 0.14150(18) 0.0355(8) Uani 1 1 d . F .
O10 O 0.04394(17) 0.37349(17) 0.0943(2) 0.0439(9) Uani 1 1 d . F .
O11 O 0.09376(16) 0.32607(15) -0.0071(2) 0.0390(9) Uani 1 1 d . F .
O12 O 0.0931(4) 0.4997(2) -0.0480(3) 0.104(3) Uani 1 1 d . . .
H12A H 0.1162 0.5241 -0.0586 0.157 Uiso 1 1 calc R . .
O800 O 0.0514(2) 0.1831(2) 0.3241(3) 0.0567(11) Uani 1 1 d . . .
N1 N 0.2910(2) 0.36015(17) 0.0333(2) 0.0346(10) Uani 1 1 d . . .
N2 N 0.0695(2) 0.2105(2) 0.0174(2) 0.0351(10) Uani 1 1 d . F .
N3 N 0.0840(2) 0.2422(2) 0.2090(3) 0.0385(10) Uani 1 1 d . . .
H3 H 0.0828 0.2222 0.2508 0.046 Uiso 1 1 calc R F .
N4 N 0.0906(2) 0.3877(2) 0.0006(3) 0.0418(11) Uani 1 1 d . . .
H4A H 0.1053 0.4118 -0.0291 0.050 Uiso 1 1 calc R F .
N100 N 0.3842(2) 0.3369(2) 0.1495(2) 0.0392(10) Uani 1 1 d . . .
N110 N 0.3585(2) 0.41751(19) -0.0708(2) 0.0400(11) Uani 1 1 d . . .
C1 C 0.2542(2) 0.3962(2) 0.0524(3) 0.0364(12) Uani 1 1 d . F .
C2 C 0.2668(3) 0.4607(2) 0.0688(3) 0.0391(13) Uani 1 1 d . . .
C3 C 0.2226(3) 0.4982(3) 0.0731(3) 0.0472(14) Uani 1 1 d . F .
H3A H 0.1874 0.4814 0.0657 0.057 Uiso 1 1 calc R . .
C4 C 0.2291(3) 0.5595(3) 0.0878(4) 0.0531(16) Uani 1 1 d . . .
H4 H 0.1987 0.5844 0.0901 0.064 Uiso 1 1 calc R F .
C5 C 0.2800(3) 0.5834(3) 0.0988(4) 0.0537(17) Uani 1 1 d . F .
H5 H 0.2850 0.6252 0.1091 0.064 Uiso 1 1 calc R . .
C6 C 0.3240(3) 0.5476(2) 0.0952(3) 0.0465(14) Uani 1 1 d . . .
H6 H 0.3590 0.5650 0.1034 0.056 Uiso 1 1 calc R F .
C7 C 0.3185(3) 0.4852(2) 0.0794(3) 0.0411(13) Uani 1 1 d . F .
C8 C 0.0359(2) 0.1672(2) -0.0100(3) 0.0354(11) Uani 1 1 d . . .
C9 C -0.0217(2) 0.1739(2) -0.0082(3) 0.0358(11) Uani 1 1 d . F .
C10 C -0.0538(2) 0.1224(3) -0.0227(3) 0.0389(12) Uani 1 1 d . . .
H10 H -0.0373 0.0852 -0.0317 0.047 Uiso 1 1 calc R F .
C11 C -0.1088(3) 0.1241(3) -0.0241(3) 0.0453(14) Uani 1 1 d . F .
H11 H -0.1298 0.0885 -0.0332 0.054 Uiso 1 1 calc R . .
C12 C -0.1332(3) 0.1791(3) -0.0119(3) 0.0454(14) Uani 1 1 d . . .
H12 H -0.1710 0.1810 -0.0130 0.055 Uiso 1 1 calc R F .
C13 C -0.1026(2) 0.2301(3) 0.0015(3) 0.0415(13) Uani 1 1 d . F .
H13 H -0.1200 0.2672 0.0085 0.050 Uiso 1 1 calc R . .
C14 C -0.0463(3) 0.2296(2) 0.0053(3) 0.0398(13) Uani 1 1 d . . .
C15 C 0.1300(3) 0.2578(2) 0.1913(3) 0.0404(13) Uani 1 1 d . F .
C16 C 0.1805(2) 0.2481(2) 0.2429(3) 0.0331(11) Uani 1 1 d . . .
C17 C 0.1811(3) 0.2498(3) 0.3205(3) 0.0427(13) Uani 1 1 d . F .
H17 H 0.1483 0.2556 0.3392 0.051 Uiso 1 1 calc R . .
C18 C 0.2287(3) 0.2431(3) 0.3705(3) 0.0479(15) Uani 1 1 d . . .
H18 H 0.2290 0.2457 0.4231 0.058 Uiso 1 1 calc R F .
C19 C 0.2762(3) 0.2326(3) 0.3419(3) 0.0488(15) Uani 1 1 d . F .
H19 H 0.3089 0.2268 0.3755 0.059 Uiso 1 1 calc R . .
C20 C 0.2762(3) 0.2305(3) 0.2668(3) 0.0431(13) Uani 1 1 d . . .
H20 H 0.3092 0.2228 0.2493 0.052 Uiso 1 1 calc R F .
C21 C 0.2291(2) 0.2392(2) 0.2137(3) 0.0367(12) Uani 1 1 d . F .
C22 C 0.0658(3) 0.4098(2) 0.0521(3) 0.0417(13) Uani 1 1 d . F .
C23 C 0.0621(3) 0.4756(3) 0.0642(4) 0.0521(16) Uani 1 1 d . . .
C24 C 0.0438(5) 0.4957(4) 0.1274(6) 0.089(3) Uani 1 1 d . F .
H24 H 0.0352 0.4672 0.1629 0.107 Uiso 1 1 calc R . .
C25 C 0.0375(6) 0.5557(5) 0.1403(8) 0.123(5) Uani 1 1 d . . .
H25 H 0.0247 0.5683 0.1845 0.148 Uiso 1 1 calc R F .
C26 C 0.0495(5) 0.5976(4) 0.0905(7) 0.105(4) Uani 1 1 d . F .
H26 H 0.0447 0.6393 0.0995 0.126 Uiso 1 1 calc R . .
C27 C 0.0679(5) 0.5796(3) 0.0292(6) 0.090(3) Uani 1 1 d . . .
H27 H 0.0765 0.6091 -0.0050 0.108 Uiso 1 1 calc R F .
C28 C 0.0752(4) 0.5181(3) 0.0134(5) 0.071(2) Uani 1 1 d . F .
C100 C 0.4128(3) 0.2871(3) 0.1641(3) 0.0473(15) Uani 1 1 d . F .
H100 H 0.4239 0.2657 0.1237 0.057 Uiso 1 1 calc R . .
C101 C 0.4271(3) 0.2651(4) 0.2362(4) 0.0555(17) Uani 1 1 d . . .
H101 H 0.4482 0.2295 0.2451 0.067 Uiso 1 1 calc R F .
C102 C 0.4104(3) 0.2953(4) 0.2946(3) 0.065(2) Uani 1 1 d . F .
H102 H 0.4204 0.2815 0.3447 0.079 Uiso 1 1 calc R . .
C103 C 0.3789(3) 0.3460(3) 0.2790(4) 0.0618(19) Uani 1 1 d . . .
H103 H 0.3655 0.3670 0.3180 0.074 Uiso 1 1 calc R F .
C104 C 0.3673(3) 0.3654(3) 0.2069(3) 0.0526(16) Uani 1 1 d . F .
H104 H 0.3462 0.4008 0.1966 0.063 Uiso 1 1 calc R . .
C110 C 0.3905(3) 0.4623(2) -0.0846(3) 0.0461(14) Uani 1 1 d . F .
H110 H 0.4171 0.4764 -0.0449 0.055 Uiso 1 1 calc R . .
C111 C 0.3870(4) 0.4892(3) -0.1541(4) 0.063(2) Uani 1 1 d . . .
H111 H 0.4110 0.5206 -0.1624 0.076 Uiso 1 1 calc R F .
C112 C 0.3475(4) 0.4693(3) -0.2116(4) 0.074(3) Uani 1 1 d . F .
H112 H 0.3433 0.4875 -0.2597 0.089 Uiso 1 1 calc R . .
C113 C 0.3149(4) 0.4231(3) -0.1976(4) 0.073(2) Uani 1 1 d . . .
H113 H 0.2884 0.4080 -0.2367 0.088 Uiso 1 1 calc R F .
C114 C 0.3204(3) 0.3979(3) -0.1261(3) 0.0526(16) Uani 1 1 d . F .
H114 H 0.2967 0.3665 -0.1165 0.063 Uiso 1 1 calc R . .
N200 N 0.1928(5) 0.4964(4) 0.3267(5) 0.046(2) Uani 0.50 1 d PD A 1
C200 C 0.2292(7) 0.4647(6) 0.3743(9) 0.058(4) Uani 0.50 1 d PD A 1
H200 H 0.2412 0.4809 0.4228 0.070 Uiso 0.50 1 calc PR A 1
C201 C 0.2500(8) 0.4101(7) 0.3565(10) 0.054(4) Uani 0.50 1 d PD A 1
H201 H 0.2721 0.3864 0.3931 0.064 Uiso 0.50 1 calc PR A 1
C202 C 0.2375(8) 0.3920(8) 0.2843(9) 0.058(6) Uani 0.50 1 d PD A 1
H202 H 0.2528 0.3558 0.2692 0.069 Uiso 0.50 1 calc PR A 1
C203 C 0.2039(6) 0.4242(6) 0.2331(7) 0.044(3) Uani 0.50 1 d PD A 1
H203 H 0.1962 0.4114 0.1823 0.053 Uiso 0.50 1 calc PR A 1
C204 C 0.1813(4) 0.4753(4) 0.2558(5) 0.033(2) Uani 0.50 1 d PD A 1
H204 H 0.1565 0.4971 0.2204 0.040 Uiso 0.50 1 calc PR A 1
O830 O 0.0671(6) 0.4191(5) 0.3420(7) 0.090(4) Uani 0.50 1 d P B 1
H830 H 0.0352 0.4150 0.3493 0.135 Uiso 0.50 1 calc PR B 1
C830 C 0.0875(13) 0.3680(7) 0.3355(13) 0.139(13) Uani 0.50 1 d P B 1
H83A H 0.1264 0.3699 0.3531 0.208 Uiso 0.50 1 calc PR B 1
H83B H 0.0808 0.3557 0.2827 0.208 Uiso 0.50 1 calc PR B 1
H83C H 0.0712 0.3386 0.3656 0.208 Uiso 0.50 1 calc PR B 1
N210 N 0.1701(9) 0.4444(10) 0.3675(9) 0.144(8) Uani 0.50 1 d PDU C 2
C210 C 0.2239(10) 0.4346(11) 0.3827(10) 0.111(8) Uani 0.50 1 d PDU C 2
H210 H 0.2419 0.4432 0.4319 0.134 Uiso 0.50 1 calc PR C 2
C211 C 0.2538(10) 0.4130(14) 0.3314(13) 0.100(8) Uani 0.50 1 d PDU C 2
H211 H 0.2915 0.4069 0.3446 0.119 Uiso 0.50 1 calc PR C 2
C212 C 0.2281(11) 0.4007(15) 0.2620(15) 0.095(8) Uani 0.50 1 d PDU C 2
H212 H 0.2476 0.3829 0.2268 0.114 Uiso 0.50 1 calc PR C 2
C213 C 0.1756(13) 0.4129(13) 0.2409(11) 0.140(10) Uani 0.50 1 d PDU C 2
H213 H 0.1588 0.4093 0.1900 0.167 Uiso 0.50 1 calc PR C 2
C214 C 0.1471(10) 0.4309(15) 0.2962(12) 0.178(11) Uani 0.50 1 d PDU C 2
H214 H 0.1091 0.4340 0.2836 0.214 Uiso 0.50 1 calc PR C 2
O820 O 0.0000 0.3571(6) 0.2500 0.145(5) Uani 1 2 d S D 2
N600 N 0.0136(4) 0.0556(4) 0.2841(5) 0.090(3) Uani 0.50 1 d P . 1
C600 C 0.0136(4) 0.0556(4) 0.2841(5) 0.090(3) Uani 0.50 1 d P . 2
H600 H 0.0246 0.0925 0.3086 0.108 Uiso 0.50 1 calc PR . 2
C601 C 0.0260(4) 0.0007(5) 0.3202(5) 0.092(3) Uani 1 1 d . . .
H601 H 0.0440 0.0004 0.3707 0.111 Uiso 1 1 calc R . 1
C602 C 0.0131(4) -0.0518(4) 0.2850(6) 0.088(3) Uani 1 1 d . . .
H602 H 0.0228 -0.0889 0.3100 0.106 Uiso 1 1 calc R . .
C810 C 0.0934(5) 0.4052(5) -0.1866(7) 0.052(3) Uani 0.50 1 d PD E 1
H81A H 0.0676 0.3759 -0.1726 0.078 Uiso 0.50 1 calc PR E 1
H81B H 0.1048 0.3926 -0.2336 0.078 Uiso 0.50 1 calc PR E 1
H81C H 0.0763 0.4450 -0.1934 0.078 Uiso 0.50 1 calc PR E 1
O810 O 0.1381(3) 0.4083(3) -0.1301(4) 0.0422(19) Uani 0.50 1 d PD E 1
H810 H 0.1589 0.4356 -0.1403 0.063 Uiso 0.50 1 calc PR E 1
O510 O 0.1770(6) 0.3005(6) -0.0974(7) 0.022(2) Uani 0.50 1 d P F 1
C500 C 0.1695(8) 0.3651(7) -0.1335(10) 0.078(4) Uani 0.50 1 d PDU F 2
H50A H 0.1305 0.3724 -0.1435 0.116 Uiso 0.50 1 calc PR F 2
H50B H 0.1841 0.3684 -0.1805 0.116 Uiso 0.50 1 calc PR F 2
H50C H 0.1867 0.3951 -0.0976 0.116 Uiso 0.50 1 calc PR F 2
O500 O 0.1800(12) 0.3046(10) -0.1022(14) 0.078(4) Uani 0.50 1 d PDU F 2
H500 H 0.1506 0.2875 -0.0992 0.116 Uiso 0.50 1 calc PR F 2

loop_
_atom_site_aniso_label
_atom_site_aniso_U_11
_atom_site_aniso_U_22
_atom_site_aniso_U_33
_atom_site_aniso_U_23
_atom_site_aniso_U_13
_atom_site_aniso_U_12
Dy1 0.0355(2) 0.03332(19) 0.03081(19) -0.00095(10) 0.00826(14) -0.00020(12)
Ga1 0.0357(4) 0.0369(3) 0.0307(3) 0.0022(2) 0.0079(3) 0.0018(3)
Ga2 0.0395(4) 0.0352(3) 0.0308(3) -0.0031(2) 0.0095(3) -0.0035(3)
O1 0.039(2) 0.0325(17) 0.045(2) -0.0058(14) 0.0132(17) 0.0012(16)
O2 0.031(2) 0.0286(16) 0.0434(19) -0.0102(14) 0.0130(16) -0.0033(14)
O3 0.047(3) 0.044(2) 0.042(2) -0.0107(16) 0.0093(18) -0.0060(18)
O4 0.043(2) 0.0378(18) 0.0365(18) -0.0060(14) 0.0105(16) -0.0033(16)
O5 0.026(2) 0.0352(17) 0.0371(18) -0.0013(14) 0.0094(15) -0.0051(15)
O6 0.039(2) 0.044(2) 0.042(2) 0.0049(15) 0.0073(18) 0.0005(16)
O7 0.043(2) 0.0341(17) 0.0275(17) 0.0019(13) 0.0082(16) -0.0009(15)
O8 0.037(2) 0.050(2) 0.0354(19) 0.0037(16) 0.0105(16) 0.0031(17)
O9 0.037(2) 0.0453(19) 0.0246(16) 0.0010(14) 0.0048(15) 0.0008(16)
O10 0.046(3) 0.044(2) 0.043(2) 0.0036(16) 0.0135(18) 0.0035(18)
O11 0.045(2) 0.0318(17) 0.0396(19) 0.0041(14) 0.0049(17) 0.0027(16)
O12 0.200(9) 0.051(3) 0.063(3) 0.016(3) 0.026(4) -0.023(4)
O800 0.058(3) 0.067(3) 0.051(2) 0.014(2) 0.023(2) 0.010(2)
N1 0.044(3) 0.0248(19) 0.037(2) -0.0061(16) 0.0144(19) -0.0012(18)
N2 0.034(3) 0.043(2) 0.029(2) 0.0037(17) 0.0105(19) -0.0024(19)
N3 0.036(3) 0.045(2) 0.036(2) 0.0032(19) 0.012(2) 0.002(2)
N4 0.048(3) 0.034(2) 0.042(2) 0.0064(18) 0.006(2) 0.006(2)
N100 0.043(3) 0.045(2) 0.031(2) -0.0037(18) 0.0094(19) -0.007(2)
N110 0.053(3) 0.033(2) 0.036(2) 0.0011(17) 0.012(2) -0.001(2)
C1 0.040(3) 0.037(3) 0.033(2) 0.004(2) 0.008(2) -0.002(2)
C2 0.055(4) 0.035(3) 0.031(2) -0.0026(19) 0.015(2) 0.002(2)
C3 0.055(4) 0.040(3) 0.050(3) 0.000(2) 0.020(3) 0.001(3)
C4 0.065(5) 0.032(3) 0.067(4) -0.003(3) 0.026(3) 0.004(3)
C5 0.078(5) 0.032(3) 0.055(4) -0.006(2) 0.023(3) -0.003(3)
C6 0.062(4) 0.038(3) 0.042(3) -0.002(2) 0.019(3) -0.011(3)
C7 0.053(4) 0.041(3) 0.032(3) -0.002(2) 0.012(2) -0.001(3)
C8 0.040(3) 0.037(2) 0.031(2) 0.0017(19) 0.008(2) -0.006(2)
C9 0.034(3) 0.045(3) 0.028(2) 0.005(2) 0.005(2) -0.008(2)
C10 0.041(3) 0.048(3) 0.030(2) 0.002(2) 0.010(2) -0.002(2)
C11 0.041(4) 0.057(3) 0.041(3) -0.001(2) 0.012(2) -0.015(3)
C12 0.040(4) 0.065(4) 0.031(3) -0.001(2) 0.006(2) 0.000(3)
C13 0.032(3) 0.054(3) 0.039(3) 0.000(2) 0.009(2) -0.001(2)
C14 0.039(3) 0.046(3) 0.034(3) 0.005(2) 0.003(2) -0.006(2)
C15 0.051(4) 0.040(3) 0.032(3) -0.004(2) 0.012(2) 0.002(3)
C16 0.039(3) 0.035(2) 0.025(2) -0.0015(18) 0.005(2) 0.002(2)
C17 0.044(4) 0.049(3) 0.038(3) 0.005(2) 0.014(2) 0.006(3)
C18 0.059(4) 0.055(3) 0.029(3) 0.005(2) 0.003(3) -0.004(3)
C19 0.048(4) 0.055(3) 0.040(3) 0.005(2) -0.004(3) -0.011(3)
C20 0.041(4) 0.048(3) 0.040(3) -0.002(2) 0.005(3) -0.002(3)
C21 0.046(3) 0.029(2) 0.036(3) -0.002(2) 0.008(2) -0.003(2)
C22 0.043(3) 0.038(3) 0.042(3) 0.005(2) 0.001(2) 0.006(2)
C23 0.045(4) 0.040(3) 0.069(4) 0.000(3) 0.002(3) 0.013(3)
C24 0.118(9) 0.056(4) 0.101(7) -0.011(4) 0.040(6) 0.022(5)
C25 0.159(13) 0.068(6) 0.153(11) -0.036(7) 0.054(9) 0.030(7)
C26 0.130(10) 0.050(5) 0.125(9) -0.016(5) -0.011(7) 0.025(5)
C27 0.117(8) 0.040(4) 0.097(7) 0.017(4) -0.025(6) 0.007(4)
C28 0.089(6) 0.042(3) 0.071(5) 0.008(3) -0.019(4) 0.005(3)
C100 0.040(4) 0.073(4) 0.031(3) 0.004(2) 0.010(3) -0.009(3)
C101 0.045(4) 0.082(4) 0.038(3) 0.016(3) 0.002(3) 0.002(3)
C102 0.062(5) 0.104(6) 0.027(3) 0.009(3) -0.004(3) -0.032(4)
C103 0.085(6) 0.066(4) 0.037(3) -0.001(3) 0.017(3) -0.019(4)
C104 0.065(5) 0.056(3) 0.041(3) -0.005(3) 0.021(3) -0.013(3)
C110 0.059(4) 0.037(3) 0.045(3) 0.003(2) 0.015(3) -0.006(3)
C111 0.087(6) 0.050(3) 0.058(4) 0.006(3) 0.029(4) -0.015(4)
C112 0.144(8) 0.042(3) 0.038(3) 0.009(3) 0.017(4) -0.008(4)
C113 0.121(7) 0.049(4) 0.042(3) 0.000(3) -0.008(4) -0.012(4)
C114 0.074(5) 0.043(3) 0.038(3) 0.001(2) 0.002(3) -0.005(3)
N200 0.075(8) 0.030(4) 0.036(5) -0.011(4) 0.022(5) -0.005(5)
C200 0.074(11) 0.047(8) 0.051(8) -0.019(6) 0.000(7) -0.004(7)
C201 0.061(10) 0.058(8) 0.040(10) 0.011(7) 0.003(8) -0.006(7)
C202 0.057(10) 0.026(6) 0.089(18) -0.012(9) 0.007(10) -0.002(6)
C203 0.052(9) 0.043(7) 0.040(7) -0.006(5) 0.018(7) -0.016(7)
C204 0.040(6) 0.029(4) 0.033(5) 0.000(4) 0.011(4) 0.001(4)
O830 0.132(12) 0.056(6) 0.072(7) -0.028(5) -0.017(8) 0.029(6)
C830 0.29(4) 0.040(8) 0.130(17) 0.009(9) 0.17(2) 0.025(13)
N210 0.178(16) 0.159(16) 0.087(10) -0.039(11) 0.000(11) 0.092(16)
C210 0.139(15) 0.15(2) 0.046(9) -0.019(13) 0.011(10) -0.016(18)
C211 0.123(14) 0.121(18) 0.061(13) 0.015(12) 0.035(10) -0.033(13)
C212 0.142(18) 0.10(2) 0.058(11) -0.027(13) 0.050(13) -0.042(15)
C213 0.20(2) 0.126(18) 0.076(11) -0.048(13) -0.021(12) 0.076(18)
C214 0.168(18) 0.23(2) 0.120(14) -0.071(16) -0.035(12) 0.128(18)
O820 0.210(16) 0.113(9) 0.128(10) 0.000 0.076(10) 0.000
N600 0.077(6) 0.075(5) 0.104(6) -0.020(4) -0.030(5) 0.004(4)
C600 0.077(6) 0.075(5) 0.104(6) -0.020(4) -0.030(5) 0.004(4)
C601 0.080(7) 0.112(8) 0.074(5) 0.006(5) -0.020(5) 0.011(6)
C602 0.079(7) 0.077(5) 0.116(7) 0.037(5) 0.035(6) 0.025(5)
C810 0.060(9) 0.042(6) 0.056(7) 0.016(5) 0.016(6) 0.005(6)
O810 0.052(5) 0.033(4) 0.047(4) 0.021(3) 0.025(4) 0.009(3)
O510 0.026(5) 0.034(4) 0.010(3) 0.006(3) 0.014(3) 0.010(4)
C500 0.080(10) 0.077(8) 0.072(8) -0.003(6) 0.000(7) -0.005(7)
O500 0.080(10) 0.077(8) 0.072(8) -0.003(6) 0.000(7) -0.005(7)

loop_
_atom_type_symbol
_atom_type_description
_atom_type_scat_dispersion_real
_atom_type_scat_dispersion_imag
_atom_type_scat_source
C C 0.0181 0.0091 'International Tables Vol C Tables 4.2.6.8 and 6.1.1.4'
H H 0.0000 0.0000 'International Tables Vol C Tables 4.2.6.8 and 6.1.1.4'
N N 0.0311 0.0180 'International Tables Vol C Tables 4.2.6.8 and 6.1.1.4'
O O 0.0492 0.0322 'International Tables Vol C Tables 4.2.6.8 and 6.1.1.4'
Ga Ga -1.2846 0.7763 'International Tables Vol C Tables 4.2.6.8 and 6.1.1.4'
Dy Dy -9.8046 9.8477 'International Tables Vol C Tables 4.2.6.8 and 6.1.1.4'

loop_
_geom_angle_atom_site_label_1
_geom_angle_atom_site_label_2
_geom_angle_atom_site_label_3
_geom_angle
_geom_angle_site_symmetry_1
_geom_angle_site_symmetry_3
O1 Dy1 O9 98.37(13) . .
O1 Dy1 O2 67.16(13) . .
O9 Dy1 O2 79.71(13) . .
O1 Dy1 O2 134.72(13) . 7
O9 Dy1 O2 81.28(13) . 7
O2 Dy1 O2 68.30(13) . 7
O1 Dy1 O5 150.96(14) . .
O9 Dy1 O5 95.59(13) . .
O2 Dy1 O5 140.84(12) . .
O2 Dy1 O5 72.56(13) 7 .
O1 Dy1 O510 88.7(4) . .
O9 Dy1 O510 151.8(3) . .
O2 Dy1 O510 78.0(4) . .
O2 Dy1 O510 74.6(3) 7 .
O5 Dy1 O510 90.9(4) . .
O1 Dy1 O7 86.87(13) . .
O9 Dy1 O7 71.09(13) . .
O2 Dy1 O7 137.43(12) . .
O2 Dy1 O7 133.50(12) 7 .
O5 Dy1 O7 73.77(12) . .
O510 Dy1 O7 136.9(4) . .
O1 Dy1 O500 86.7(6) . .
O9 Dy1 O500 150.8(7) . .
O2 Dy1 O500 75.8(7) . .
O2 Dy1 O500 75.0(5) 7 .
O5 Dy1 O500 93.4(7) . .
O510 Dy1 O500 2.5(11) . .
O7 Dy1 O500 138.1(7) . .
O1 Dy1 O11 80.30(13) . .
O9 Dy1 O11 135.12(13) . .
O2 Dy1 O11 136.43(12) . .
O2 Dy1 O11 130.61(12) 7 .
O5 Dy1 O11 71.87(12) . .
O510 Dy1 O11 72.9(3) . .
O7 Dy1 O11 64.03(12) . .
O500 Dy1 O11 74.1(7) . .
O1 Dy1 Dy1 100.99(10) . 7
O9 Dy1 Dy1 78.49(10) . 7
O2 Dy1 Dy1 34.15(8) . 7
O2 Dy1 Dy1 34.14(9) 7 7
O5 Dy1 Dy1 106.69(9) . 7
O510 Dy1 Dy1 73.3(3) . 7
O7 Dy1 Dy1 149.40(9) . 7
O500 Dy1 Dy1 72.3(6) . 7
O11 Dy1 Dy1 146.19(9) . 7
O6 Ga1 O8 92.66(17) . .
O6 Ga1 O10 92.81(17) . .
O8 Ga1 O10 93.90(17) . .
O6 Ga1 O11 108.07(17) . .
O8 Ga1 O11 158.95(16) . .
O10 Ga1 O11 81.73(16) . .
O6 Ga1 N2 90.06(18) . .
O8 Ga1 N2 99.97(17) . .
O10 Ga1 N2 165.70(18) . .
O11 Ga1 N2 84.06(16) . .
O6 Ga1 O7 171.48(15) . .
O8 Ga1 O7 79.62(15) . .
O10 Ga1 O7 91.32(15) . .
O11 Ga1 O7 79.91(15) . .
N2 Ga1 O7 87.76(17) . .
O3 Ga2 O4 94.96(17) . 7
O3 Ga2 O5 175.80(17) . 7
O4 Ga2 O5 81.18(15) 7 7
O3 Ga2 N1 94.17(17) . .
O4 Ga2 N1 170.50(15) 7 .
O5 Ga2 N1 89.77(15) 7 .
O3 Ga2 N110 89.15(17) . .
O4 Ga2 N110 88.72(18) 7 .
O5 Ga2 N110 89.11(15) 7 .
N1 Ga2 N110 94.03(19) . .
O3 Ga2 N100 90.91(17) . .
O4 Ga2 N100 87.53(17) 7 .
O5 Ga2 N100 90.58(16) 7 .
N1 Ga2 N100 89.70(18) . .
N110 Ga2 N100 176.2(2) . .
C1 O1 Dy1 120.3(3) . .
N1 O2 Dy1 117.8(3) . .
N1 O2 Dy1 129.8(3) . 7
Dy1 O2 Dy1 111.71(13) . 7
C7 O3 Ga2 124.3(3) . .
C8 O4 Ga2 112.3(3) . 7
N2 O5 Ga2 111.5(3) . 7
N2 O5 Dy1 120.7(3) . .
Ga2 O5 Dy1 127.34(18) 7 .
C14 O6 Ga1 124.2(4) . .
C15 O7 Ga1 111.0(4) . .
C15 O7 Dy1 133.2(4) . .
Ga1 O7 Dy1 102.91(14) . .
N3 O8 Ga1 110.7(3) . .
C21 O9 Dy1 137.9(4) . .
C22 O10 Ga1 111.9(4) . .
N4 O11 Ga1 107.8(3) . .
N4 O11 Dy1 116.7(3) . .
Ga1 O11 Dy1 100.83(13) . .
C28 O12 H12A 109.5 . .
C1 N1 O2 113.8(5) . .
C1 N1 Ga2 127.3(4) . .
O2 N1 Ga2 118.1(3) . .
C8 N2 O5 114.6(4) . .
C8 N2 Ga1 128.1(4) . .
O5 N2 Ga1 117.2(3) . .
C15 N3 O8 119.8(4) . .
C15 N3 H3 120.1 . .
O8 N3 H3 120.1 . .
C22 N4 O11 119.3(5) . .
C22 N4 H4A 120.4 . .
O11 N4 H4A 120.4 . .
C100 N100 C104 118.0(5) . .
C100 N100 Ga2 122.7(4) . .
C104 N100 Ga2 119.2(4) . .
C110 N110 C114 119.0(5) . .
C110 N110 Ga2 120.1(4) . .
C114 N110 Ga2 120.9(4) . .
O1 C1 N1 120.9(5) . .
O1 C1 C2 118.9(5) . .
N1 C1 C2 120.2(5) . .
C7 C2 C3 119.5(5) . .
C7 C2 C1 124.6(5) . .
C3 C2 C1 115.9(6) . .
C4 C3 C2 121.4(7) . .
C4 C3 H3A 119.3 . .
C2 C3 H3A 119.3 . .
C5 C4 C3 118.9(6) . .
C5 C4 H4 120.5 . .
C3 C4 H4 120.5 . .
C6 C5 C4 120.8(5) . .
C6 C5 H5 119.6 . .
C4 C5 H5 119.6 . .
C5 C6 C7 121.4(6) . .
C5 C6 H6 119.3 . .
C7 C6 H6 119.3 . .
O3 C7 C2 125.9(5) . .
O3 C7 C6 116.0(6) . .
C2 C7 C6 118.0(6) . .
O4 C8 N2 120.3(5) . .
O4 C8 C9 120.1(5) . .
N2 C8 C9 119.6(5) . .
C10 C9 C14 119.2(5) . .
C10 C9 C8 117.2(5) . .
C14 C9 C8 123.6(5) . .
C11 C10 C9 121.8(6) . .
C11 C10 H10 119.1 . .
C9 C10 H10 119.1 . .
C10 C11 C12 119.0(6) . .
C10 C11 H11 120.5 . .
C12 C11 H11 120.5 . .
C13 C12 C11 120.1(6) . .
C13 C12 H12 120.0 . .
C11 C12 H12 120.0 . .
C12 C13 C14 122.3(6) . .
C12 C13 H13 118.8 . .
C14 C13 H13 118.8 . .
O6 C14 C13 117.3(5) . .
O6 C14 C9 125.2(6) . .
C13 C14 C9 117.5(5) . .
N3 C15 O7 117.6(5) . .
N3 C15 C16 121.4(5) . .
O7 C15 C16 120.9(5) . .
C17 C16 C21 120.4(5) . .
C17 C16 C15 120.0(5) . .
C21 C16 C15 119.5(4) . .
C18 C17 C16 121.1(6) . .
C18 C17 H17 119.5 . .
C16 C17 H17 119.5 . .
C17 C18 C19 118.5(5) . .
C17 C18 H18 120.7 . .
C19 C18 H18 120.7 . .
C20 C19 C18 121.0(6) . .
C20 C19 H19 119.5 . .
C18 C19 H19 119.5 . .
C19 C20 C21 122.5(6) . .
C19 C20 H20 118.8 . .
C21 C20 H20 118.8 . .
O9 C21 C20 120.6(6) . .
O9 C21 C16 123.0(5) . .
C20 C21 C16 116.4(5) . .
O10 C22 N4 119.2(5) . .
O10 C22 C23 119.1(6) . .
N4 C22 C23 121.7(6) . .
C24 C23 C28 118.3(7) . .
C24 C23 C22 118.7(7) . .
C28 C23 C22 123.0(7) . .
C25 C24 C23 121.6(10) . .
C25 C24 H24 119.2 . .
C23 C24 H24 119.2 . .
C26 C25 C24 120.6(11) . .
C26 C25 H25 119.7 . .
C24 C25 H25 119.7 . .
C27 C26 C25 119.3(8) . .
C27 C26 H26 120.4 . .
C25 C26 H26 120.4 . .
C26 C27 C28 122.3(9) . .
C26 C27 H27 118.9 . .
C28 C27 H27 118.9 . .
O12 C28 C23 119.3(6) . .
O12 C28 C27 122.7(8) . .
C23 C28 C27 118.0(9) . .
N100 C100 C101 122.2(6) . .
N100 C100 H100 118.9 . .
C101 C100 H100 118.9 . .
C102 C101 C100 119.2(7) . .
C102 C101 H101 120.4 . .
C100 C101 H101 120.4 . .
C101 C102 C103 118.6(6) . .
C101 C102 H102 120.7 . .
C103 C102 H102 120.7 . .
C104 C103 C102 118.8(7) . .
C104 C103 H103 120.6 . .
C102 C103 H103 120.6 . .
N100 C104 C103 123.1(7) . .
N100 C104 H104 118.4 . .
C103 C104 H104 118.4 . .
N110 C110 C111 122.8(6) . .
N110 C110 H110 118.6 . .
C111 C110 H110 118.6 . .
C110 C111 C112 118.5(6) . .
C110 C111 H111 120.8 . .
C112 C111 H111 120.8 . .
C113 C112 C111 118.7(6) . .
C113 C112 H112 120.7 . .
C111 C112 H112 120.7 . .
C112 C113 C114 120.2(7) . .
C112 C113 H113 119.9 . .
C114 C113 H113 119.9 . .
N110 C114 C113 120.8(6) . .
N110 C114 H114 119.6 . .
C113 C114 H114 119.6 . .
C200 N200 C204 116.4(10) . .
N200 C200 C201 123.6(12) . .
N200 C200 H200 118.2 . .
C201 C200 H200 118.2 . .
C202 C201 C200 116.7(12) . .
C202 C201 H201 121.7 . .
C200 C201 H201 121.7 . .
C203 C202 C201 121.7(13) . .
C203 C202 H202 119.1 . .
C201 C202 H202 119.1 . .
C202 C203 C204 118.6(11) . .
C202 C203 H203 120.7 . .
C204 C203 H203 120.7 . .
N200 C204 C203 122.6(10) . .
N200 C204 H204 118.7 . .
C203 C204 H204 118.7 . .
C210 N210 C214 114.6(16) . .
N210 C210 C211 124.0(16) . .
N210 C210 H210 118.0 . .
C211 C210 H210 118.0 . .
C212 C211 C210 117.8(18) . .
C212 C211 H211 121.1 . .
C210 C211 H211 121.1 . .
C213 C212 C211 122(2) . .
C213 C212 H212 119.1 . .
C211 C212 H212 119.1 . .
C212 C213 C214 117.1(17) . .
C212 C213 H213 121.4 . .
C214 C213 H213 121.4 . .
N210 C214 C213 124.0(17) . .
N210 C214 H214 118.0 . .
C213 C214 H214 118.0 . .
C600 N600 C601 119.0(5) 2 .
C602 C601 N600 121.2(8) . .
C602 C601 H601 119.4 . .
N600 C601 H601 119.4 . .
C602 C602 C601 119.8(6) 2 .
C602 C602 H602 120.1 2 .
C601 C602 H602 120.1 . .
O500 C500 H50A 109.5 . .
O500 C500 H50B 109.5 . .
H50A C500 H50B 109.5 . .
O500 C500 H50C 109.5 . .
H50A C500 H50C 109.5 . .
H50B C500 H50C 109.5 . .
C500 O500 Dy1 124.8(16) . .
C500 O500 H500 109.5 . .
Dy1 O500 H500 75.0 . .

loop_
_geom_bond_atom_site_label_1
_geom_bond_atom_site_label_2
_geom_bond_distance
_geom_bond_site_symmetry_2
Dy1 O1 2.268(3) .
Dy1 O9 2.309(3) .
Dy1 O2 2.319(4) .
Dy1 O2 2.320(3) 7
Dy1 O5 2.328(3) .
Dy1 O510 2.365(11) .
Dy1 O7 2.403(4) .
Dy1 O500 2.48(2) .
Dy1 O11 2.530(4) .
Dy1 Dy1 3.8393(7) 7
Ga1 O6 1.891(4) .
Ga1 O8 1.959(4) .
Ga1 O10 1.978(4) .
Ga1 O11 2.001(4) .
Ga1 N2 2.015(5) .
Ga1 O7 2.074(4) .
Ga2 O3 1.886(4) .
Ga2 O4 1.956(4) 7
Ga2 O5 1.964(4) 7
Ga2 N1 1.973(5) .
Ga2 N110 2.143(4) .
Ga2 N100 2.173(4) .
O1 C1 1.285(7) .
O2 N1 1.389(5) .
O2 Dy1 2.320(3) 7
O3 C7 1.335(7) .
O4 C8 1.295(7) .
O4 Ga2 1.956(4) 7
O5 N2 1.379(6) .
O5 Ga2 1.964(4) 7
O6 C14 1.332(7) .
O7 C15 1.299(7) .
O8 N3 1.376(6) .
O9 C21 1.314(6) .
O10 C22 1.291(7) .
O11 N4 1.378(6) .
O12 C28 1.328(11) .
O12 H12A 0.8400 .
N1 C1 1.311(7) .
N2 C8 1.320(7) .
N3 C15 1.297(8) .
N3 H3 0.8800 .
N4 C22 1.300(8) .
N4 H4A 0.8800 .
N100 C100 1.322(8) .
N100 C104 1.341(8) .
N110 C110 1.327(8) .
N110 C114 1.341(8) .
C1 C2 1.487(7) .
C2 C7 1.392(9) .
C2 C3 1.402(9) .
C3 C4 1.388(8) .
C3 H3A 0.9500 .
C4 C5 1.373(10) .
C4 H4 0.9500 .
C5 C6 1.372(10) .
C5 H5 0.9500 .
C6 C7 1.414(8) .
C6 H6 0.9500 .
C8 C9 1.464(8) .
C9 C10 1.399(8) .
C9 C14 1.418(8) .
C10 C11 1.382(9) .
C10 H10 0.9500 .
C11 C12 1.397(9) .
C11 H11 0.9500 .
C12 C13 1.367(9) .
C12 H12 0.9500 .
C13 C14 1.408(9) .
C13 H13 0.9500 .
C15 C16 1.465(8) .
C16 C17 1.400(7) .
C16 C21 1.423(8) .
C17 C18 1.386(9) .
C17 H17 0.9500 .
C18 C19 1.396(10) .
C18 H18 0.9500 .
C19 C20 1.359(9) .
C19 H19 0.9500 .
C20 C21 1.411(8) .
C20 H20 0.9500 .
C22 C23 1.479(8) .
C23 C24 1.374(11) .
C23 C28 1.393(11) .
C24 C25 1.364(12) .
C24 H24 0.9500 .
C25 C26 1.361(18) .
C25 H25 0.9500 .
C26 C27 1.330(16) .
C26 H26 0.9500 .
C27 C28 1.411(11) .
C27 H27 0.9500 .
C100 C101 1.382(8) .
C100 H100 0.9500 .
C101 C102 1.372(12) .
C101 H101 0.9500 .
C102 C103 1.379(12) .
C102 H102 0.9500 .
C103 C104 1.358(9) .
C103 H103 0.9500 .
C104 H104 0.9500 .
C110 C111 1.380(9) .
C110 H110 0.9500 .
C111 C112 1.387(11) .
C111 H111 0.9500 .
C112 C113 1.361(11) .
C112 H112 0.9500 .
C113 C114 1.392(9) .
C113 H113 0.9500 .
C114 H114 0.9500 .
N200 C200 1.347(14) .
N200 C204 1.349(11) .
C200 C201 1.378(15) .
C200 H200 0.9500 .
C201 C202 1.352(15) .
C201 H201 0.9500 .
C202 C203 1.351(16) .
C202 H202 0.9500 .
C203 C204 1.363(15) .
C203 H203 0.9500 .
C204 H204 0.9500 .
O830 C830 1.257(19) .
O830 H830 0.8400 .
C830 H83A 0.9800 .
C830 H83B 0.9800 .
C830 H83C 0.9800 .
N210 C210 1.352(16) .
N210 C214 1.357(16) .
C210 C211 1.372(17) .
C210 H210 0.9500 .
C211 C212 1.343(17) .
C211 H211 0.9500 .
C212 C213 1.340(17) .
C212 H212 0.9500 .
C213 C214 1.381(18) .
C213 H213 0.9500 .
C214 H214 0.9500 .
N600 C600 1.307(16) 2
N600 C601 1.393(13) .
C601 C602 1.341(14) .
C601 H601 0.9500 .
C602 C602 1.33(2) 2
C602 H602 0.9500 .
C810 O810 1.393(13) .
C810 H81A 0.9800 .
C810 H81B 0.9800 .
C810 H81C 0.9800 .
O810 H810 0.8400 .
C500 O500 1.465(17) .
C500 H50A 0.9800 .
C500 H50B 0.9800 .
C500 H50C 0.9800 .
O500 H500 0.8400 .
